data_7705149
loop_
_publ_author_name
'Abdolla, Noreldin S. Y.'
'Davies, David L.'
'Lowe, Mark P.'
'Singh, Kuldip'

_publ_section_title
;
 Bis-cyclometallated Ir(III) complexes containing
 2-(1<i>H</i>-pyrazol-3-yl)pyridine ligands; influence of substituents and
 cyclometallating ligands on response to changes in pH.
;
_journal_issue 34
_journal_name_full 'Dalton transactions (Cambridge, England : 2003)'
_journal_page_first 12025
_journal_page_last 12036
_journal_paper_doi 10.1039/d0dt02434a
_journal_volume 49
_journal_year 2020
_chemical_formula_moiety 'C26 H21 Ir N7, F6 P,H2 O'
_chemical_formula_sum 'C26 H23 F6 Ir N7 O P'
_chemical_formula_weight 786.68
_space_group_IT_number 61
_space_group_name_Hall '-P 2ac 2ab'
_space_group_name_H-M_alt 'P b c a'
_symmetry_cell_setting orthorhombic
_symmetry_space_group_name_H-M 'P b c a'
_atom_sites_solution_hydrogens geom
_atom_sites_solution_primary direct
_atom_sites_solution_secondary difmap
_audit_creation_method SHELXL-97
_audit_update_record
;
2020-07-07 deposited with the CCDC.	2020-08-12 downloaded from the CCDC.
;
_cell_angle_alpha 90.00
_cell_angle_beta 90.00
_cell_angle_gamma 90.00
_cell_formula_units_Z 8
_cell_length_a 10.379(4)
_cell_length_b 16.873(6)
_cell_length_c 30.938(11)
_cell_measurement_reflns_used 1010
_cell_measurement_temperature 150(2)
_cell_measurement_theta_max 28.304
_cell_measurement_theta_min 2.396
_cell_volume 5418(3)
_computing_cell_refinement 'Bruker SMART'
_computing_data_collection 'Bruker SMART'
_computing_data_reduction 'Bruker SHELXTL'
_computing_molecular_graphics 'Bruker SHELXTL'
_computing_publication_material 'Bruker SHELXTL'
_computing_structure_refinement 'SHELXL-97 (Sheldrick, 1997)'
_computing_structure_solution 'SHELXS-97 (Sheldrick, 1990)'
_diffrn_ambient_temperature 150(2)
_diffrn_measured_fraction_theta_full 1.000
_diffrn_measured_fraction_theta_max 1.000
_diffrn_measurement_device_type 'Bruker apex 2000 CCD area detector'
_diffrn_measurement_method 'phi and omega scans'
_diffrn_radiation_monochromator graphite
_diffrn_radiation_source 'fine-focus sealed tube'
_diffrn_radiation_type MoK\a
_diffrn_radiation_wavelength 0.71073
_diffrn_reflns_av_R_equivalents 0.1309
_diffrn_reflns_av_sigmaI/netI 0.1066
_diffrn_reflns_limit_h_max 12
_diffrn_reflns_limit_h_min -12
_diffrn_reflns_limit_k_max 20
_diffrn_reflns_limit_k_min -20
_diffrn_reflns_limit_l_max 38
_diffrn_reflns_limit_l_min -38
_diffrn_reflns_number 40184
_diffrn_reflns_theta_full 26.00
_diffrn_reflns_theta_max 26.00
_diffrn_reflns_theta_min 2.36
_exptl_absorpt_coefficient_mu 5.065
_exptl_absorpt_correction_T_max 0.831
_exptl_absorpt_correction_T_min 0.549
_exptl_absorpt_correction_type empirical
_exptl_absorpt_process_details
;
absoprtion correction based on 6434 reflections(SADABS);Rint 0.1579 before
correction and 0.0589 after.
;
_exptl_crystal_colour 'pale yellow'
_exptl_crystal_density_diffrn 1.929
_exptl_crystal_density_method 'not measured'
_exptl_crystal_description block
_exptl_crystal_F_000 3056
_exptl_crystal_size_max 0.18
_exptl_crystal_size_mid 0.17
_exptl_crystal_size_min 0.08
_platon_squeeze_details
;

Disordered H2O was omitted using the SQUEEZE option of PLATON.
The solvent accessible voids are 117.8 ?3 with an estimated 
71e/cell to be added. Eight solvent H2O molecules/unit cell 
accounting for 80e were included in the formula, FWt, (000) 
and density calculations.PLATON Reference:Spek, A.L. (1990), 
Acta Cryst.

;
_refine_diff_density_max 1.279
_refine_diff_density_min -0.782
_refine_diff_density_rms 0.159
_refine_ls_extinction_method none
_refine_ls_goodness_of_fit_ref 0.894
_refine_ls_hydrogen_treatment constr
_refine_ls_matrix_type full
_refine_ls_number_parameters 370
_refine_ls_number_reflns 5327
_refine_ls_number_restraints 0
_refine_ls_restrained_S_all 0.894
_refine_ls_R_factor_all 0.1025
_refine_ls_R_factor_gt 0.0460
_refine_ls_shift/su_max 0.001
_refine_ls_shift/su_mean 0.000
_refine_ls_structure_factor_coef Fsqd
_refine_ls_weighting_details 'calc w=1/[\s^2^(Fo^2^)+(0.0168P)^2^+0.0000P] where P=(Fo^2^+2Fc^2^)/3'
_refine_ls_weighting_scheme calc
_refine_ls_wR_factor_gt 0.0740
_refine_ls_wR_factor_ref 0.0854
_reflns_number_gt 2972
_reflns_number_total 5327
_reflns_threshold_expression >2sigma(I)
_cod_data_source_file d0dt02434a2.cif
_cod_data_source_block 16009
_cod_depositor_comments
;
The following automatic conversions were performed:

data item '_symmetry_cell_setting' value 'Orthorhombic' was changed
to 'orthorhombic' in accordance with the
/home/data/users/saulius/crontab/automatic-downloads/rss-feeds/RSC/lib/dictionaries/cif_core.dic
dictionary named 'cif_core.dic' version 2.4.2 last updated on
2011-04-26.

Automatic conversion script
Id: cif_fix_values 7556 2019-12-06 15:28:31Z antanas 

 Adding full bibliography for 7705149--7705156.cif.
;
_cod_original_sg_symbol_H-M Pbca
_cod_database_code 7705149

loop_
_symmetry_equiv_pos_as_xyz
'x, y, z'
'-x+1/2, -y, z+1/2'
'-x, y+1/2, -z+1/2'
'x+1/2, -y+1/2, -z'
'-x, -y, -z'
'x-1/2, y, -z-1/2'
'x, -y-1/2, z-1/2'
'-x-1/2, y-1/2, z'

loop_
_atom_site_label
_atom_site_type_symbol
_atom_site_fract_x
_atom_site_fract_y
_atom_site_fract_z
_atom_site_U_iso_or_equiv
_atom_site_adp_type
_atom_site_occupancy
_atom_site_symmetry_multiplicity
_atom_site_calc_flag
_atom_site_refinement_flags
_atom_site_disorder_assembly
_atom_site_disorder_group
Ir1 Ir 0.52313(3) 0.996059(19) 0.358757(9) 0.02084(10) Uani 1 1 d . . .
N1 N 0.6756(6) 1.0456(4) 0.3274(2) 0.0232(17) Uani 1 1 d . . .
N2 N 0.6730(6) 1.0355(4) 0.2837(2) 0.0235(17) Uani 1 1 d . . .
N3 N 0.3560(6) 0.9513(4) 0.3826(2) 0.0207(17) Uani 1 1 d . . .
N4 N 0.2532(6) 1.0012(5) 0.37963(18) 0.0231(15) Uani 1 1 d . . .
N5 N 0.5826(6) 1.0281(4) 0.4218(2) 0.0238(17) Uani 1 1 d . . .
N6 N 0.5543(7) 1.0862(4) 0.4503(2) 0.0281(18) Uani 1 1 d . . .
H6A H 0.5008 1.1255 0.4450 0.034 Uiso 1 1 calc R . .
N7 N 0.6512(6) 0.9029(4) 0.3786(2) 0.0201(16) Uani 1 1 d . . .
C1 C 0.7745(8) 1.0925(5) 0.3356(3) 0.028(2) Uani 1 1 d . . .
H1 H 0.7985 1.1103 0.3636 0.034 Uiso 1 1 calc R . .
C2 C 0.8379(8) 1.1120(5) 0.2981(3) 0.030(2) Uani 1 1 d . . .
H2 H 0.9126 1.1441 0.2954 0.036 Uiso 1 1 calc R . .
C3 C 0.7705(8) 1.0753(5) 0.2653(3) 0.027(2) Uani 1 1 d . . .
H3 H 0.7896 1.0777 0.2353 0.032 Uiso 1 1 calc R . .
C4 C 0.5773(7) 0.9835(4) 0.2673(2) 0.0185(19) Uani 1 1 d . . .
C5 C 0.5751(8) 0.9623(5) 0.2244(3) 0.028(2) Uani 1 1 d . . .
H5 H 0.6359 0.9836 0.2046 0.034 Uiso 1 1 calc R . .
C6 C 0.4812(8) 0.9085(5) 0.2106(3) 0.030(2) Uani 1 1 d . . .
H6 H 0.4775 0.8923 0.1812 0.036 Uiso 1 1 calc R . .
C7 C 0.3927(8) 0.8789(5) 0.2405(3) 0.026(2) Uani 1 1 d . . .
H7 H 0.3278 0.8429 0.2314 0.031 Uiso 1 1 calc R . .
C8 C 0.3991(7) 0.9018(5) 0.2833(3) 0.023(2) Uani 1 1 d . . .
H8 H 0.3386 0.8803 0.3032 0.028 Uiso 1 1 calc R . .
C9 C 0.4907(8) 0.9549(4) 0.2983(3) 0.023(2) Uani 1 1 d . . .
C10 C 0.3148(9) 0.8848(5) 0.4006(3) 0.028(2) Uani 1 1 d . . .
H10 H 0.3664 0.8397 0.4069 0.034 Uiso 1 1 calc R . .
C11 C 0.1835(8) 0.8918(5) 0.4088(3) 0.030(2) Uani 1 1 d . . .
H11 H 0.1290 0.8526 0.4211 0.036 Uiso 1 1 calc R . .
C12 C 0.1480(9) 0.9658(5) 0.3956(3) 0.030(2) Uani 1 1 d . . .
H12 H 0.0641 0.9881 0.3974 0.036 Uiso 1 1 calc R . .
C13 C 0.2762(8) 1.0751(4) 0.3589(3) 0.0214(19) Uani 1 1 d . . .
C14 C 0.1778(8) 1.1294(5) 0.3514(3) 0.030(2) Uani 1 1 d . . .
H14 H 0.0917 1.1178 0.3596 0.036 Uiso 1 1 calc R . .
C15 C 0.2079(9) 1.2007(5) 0.3315(3) 0.035(2) Uani 1 1 d . . .
H15 H 0.1427 1.2393 0.3268 0.042 Uiso 1 1 calc R . .
C16 C 0.3326(9) 1.2155(5) 0.3186(3) 0.030(2) Uani 1 1 d . . .
H16 H 0.3538 1.2644 0.3052 0.037 Uiso 1 1 calc R . .
C17 C 0.4263(8) 1.1590(5) 0.3251(3) 0.026(2) Uani 1 1 d . . .
H17 H 0.5111 1.1694 0.3150 0.031 Uiso 1 1 calc R . .
C18 C 0.4024(8) 1.0884(5) 0.3457(3) 0.024(2) Uani 1 1 d . . .
C19 C 0.6185(9) 1.0761(6) 0.4878(3) 0.040(3) Uani 1 1 d . . .
H19 H 0.6131 1.1087 0.5128 0.048 Uiso 1 1 calc R . .
C20 C 0.6921(9) 1.0103(6) 0.4829(3) 0.039(2) Uani 1 1 d . . .
H20 H 0.7495 0.9883 0.5036 0.047 Uiso 1 1 calc R . .
C21 C 0.6673(8) 0.9813(5) 0.4419(3) 0.028(2) Uani 1 1 d . . .
C22 C 0.7120(8) 0.9134(5) 0.4172(3) 0.026(2) Uani 1 1 d . . .
C23 C 0.8087(9) 0.8625(6) 0.4312(3) 0.041(3) Uani 1 1 d . . .
H23 H 0.8492 0.8704 0.4584 0.050 Uiso 1 1 calc R . .
C24 C 0.8444(9) 0.8009(6) 0.4052(3) 0.044(3) Uani 1 1 d . . .
H24 H 0.9109 0.7657 0.4139 0.053 Uiso 1 1 calc R . .
C25 C 0.7834(9) 0.7903(5) 0.3662(3) 0.038(3) Uani 1 1 d . . .
H25 H 0.8073 0.7475 0.3480 0.046 Uiso 1 1 calc R . .
C26 C 0.6885(8) 0.8412(5) 0.3538(3) 0.032(2) Uani 1 1 d . . .
H26 H 0.6472 0.8330 0.3267 0.039 Uiso 1 1 calc R . .
P1 P 0.5221(3) 0.67429(17) 0.45825(9) 0.0442(7) Uani 1 1 d . . .
F1 F 0.5069(6) 0.7296(3) 0.4171(2) 0.075(2) Uani 1 1 d . . .
F2 F 0.5870(5) 0.6074(4) 0.42839(18) 0.0604(18) Uani 1 1 d . . .
F3 F 0.3834(5) 0.6336(4) 0.44847(19) 0.0613(18) Uani 1 1 d . . .
F4 F 0.5367(5) 0.6181(4) 0.49963(19) 0.067(2) Uani 1 1 d . . .
F5 F 0.4505(6) 0.7372(3) 0.4865(2) 0.079(2) Uani 1 1 d . . .
F6 F 0.6585(6) 0.7126(4) 0.4689(2) 0.085(2) Uani 1 1 d . . .

loop_
_atom_site_aniso_label
_atom_site_aniso_U_11
_atom_site_aniso_U_22
_atom_site_aniso_U_33
_atom_site_aniso_U_23
_atom_site_aniso_U_13
_atom_site_aniso_U_12
Ir1 0.02279(16) 0.02185(16) 0.01787(16) 0.00193(19) -0.00128(14) -0.00102(18)
N1 0.014(4) 0.034(4) 0.022(4) -0.002(3) -0.002(3) 0.001(3)
N2 0.024(4) 0.022(4) 0.024(5) 0.000(3) 0.003(3) -0.002(3)
N3 0.018(4) 0.026(4) 0.018(4) 0.005(3) 0.000(3) -0.002(3)
N4 0.020(4) 0.030(4) 0.020(4) -0.005(4) 0.004(3) -0.003(4)
N5 0.029(4) 0.022(4) 0.020(4) 0.003(3) 0.000(3) 0.002(3)
N6 0.040(5) 0.026(4) 0.018(4) 0.001(3) 0.002(4) -0.004(3)
N7 0.016(4) 0.018(4) 0.026(4) 0.012(3) 0.001(3) 0.004(3)
C1 0.024(6) 0.029(5) 0.033(6) 0.005(5) -0.006(4) 0.003(4)
C2 0.029(6) 0.029(5) 0.032(6) 0.005(5) 0.002(5) -0.009(4)
C3 0.020(5) 0.031(5) 0.028(6) 0.006(4) 0.016(4) -0.001(4)
C4 0.025(5) 0.012(5) 0.019(4) 0.000(4) -0.002(4) 0.003(3)
C5 0.032(5) 0.021(5) 0.031(6) -0.007(4) 0.001(4) 0.002(4)
C6 0.029(5) 0.036(5) 0.026(5) -0.010(4) 0.001(4) 0.000(4)
C7 0.023(5) 0.028(5) 0.028(6) 0.000(4) -0.009(4) -0.003(4)
C8 0.018(5) 0.030(5) 0.023(5) 0.006(4) -0.002(4) -0.002(4)
C9 0.022(5) 0.020(4) 0.026(5) 0.004(4) -0.003(4) -0.005(4)
C10 0.038(6) 0.023(5) 0.023(6) 0.004(4) -0.001(4) -0.001(4)
C11 0.032(6) 0.031(6) 0.026(6) 0.006(4) 0.003(4) -0.007(4)
C12 0.029(6) 0.040(6) 0.022(5) 0.000(4) -0.007(4) -0.003(4)
C13 0.034(5) 0.021(5) 0.010(4) -0.006(4) -0.006(4) -0.002(4)
C14 0.027(6) 0.034(6) 0.029(6) 0.007(5) -0.006(4) -0.008(4)
C15 0.034(6) 0.028(6) 0.042(7) 0.002(5) -0.011(5) 0.015(4)
C16 0.036(6) 0.019(5) 0.036(6) 0.004(4) -0.008(5) -0.003(4)
C17 0.033(6) 0.023(5) 0.021(5) -0.001(4) -0.002(4) -0.004(4)
C18 0.017(5) 0.022(5) 0.033(6) -0.008(4) -0.005(4) 0.003(4)
C19 0.055(8) 0.045(7) 0.020(6) 0.000(5) -0.011(5) -0.008(5)
C20 0.047(6) 0.043(7) 0.028(5) 0.005(6) -0.013(4) -0.014(6)
C21 0.021(5) 0.041(7) 0.021(5) 0.005(4) -0.002(4) -0.008(4)
C22 0.020(5) 0.034(6) 0.025(6) 0.008(4) 0.004(4) -0.006(4)
C23 0.031(6) 0.044(7) 0.050(8) 0.005(5) 0.002(5) 0.002(5)
C24 0.028(6) 0.048(7) 0.056(8) 0.019(6) 0.002(5) 0.009(5)
C25 0.036(6) 0.022(5) 0.055(8) 0.000(5) 0.008(5) 0.001(4)
C26 0.035(6) 0.030(5) 0.032(6) 0.000(5) 0.007(5) -0.002(4)
P1 0.0395(17) 0.0558(18) 0.0374(17) -0.0002(14) 0.0006(14) 0.0012(15)
F1 0.063(5) 0.071(4) 0.093(5) 0.045(4) -0.012(4) 0.002(3)
F2 0.064(4) 0.079(5) 0.039(4) -0.009(3) 0.011(3) 0.026(3)
F3 0.053(4) 0.078(5) 0.053(4) 0.001(4) -0.008(3) -0.013(3)
F4 0.053(5) 0.111(5) 0.037(4) 0.027(4) 0.005(4) 0.018(4)
F5 0.063(5) 0.047(4) 0.126(7) -0.030(4) -0.007(4) 0.016(3)
F6 0.051(5) 0.123(6) 0.081(6) 0.020(5) -0.008(4) -0.042(4)

loop_
_atom_type_symbol
_atom_type_description
_atom_type_scat_dispersion_real
_atom_type_scat_dispersion_imag
_atom_type_scat_source
C C 0.0033 0.0016 'International Tables Vol C Tables 4.2.6.8 and 6.1.1.4'
H H 0.0000 0.0000 'International Tables Vol C Tables 4.2.6.8 and 6.1.1.4'
N N 0.0061 0.0033 'International Tables Vol C Tables 4.2.6.8 and 6.1.1.4'
F F 0.0171 0.0103 'International Tables Vol C Tables 4.2.6.8 and 6.1.1.4'
P P 0.1023 0.0942 'International Tables Vol C Tables 4.2.6.8 and 6.1.1.4'
Ir Ir -1.4442 7.9887 'International Tables Vol C Tables 4.2.6.8 and 6.1.1.4'
O O 0.0106 0.0060 'International Tables Vol C Tables 4.2.6.8 and 6.1.1.4'

loop_
_geom_angle_atom_site_label_1
_geom_angle_atom_site_label_2
_geom_angle_atom_site_label_3
_geom_angle
_geom_angle_site_symmetry_1
_geom_angle_site_symmetry_3
_geom_angle_publ_flag
C9 Ir1 N3 93.8(3) . . ?
C9 Ir1 N1 80.2(3) . . ?
N3 Ir1 N1 171.9(3) . . ?
C9 Ir1 C18 88.7(3) . . ?
N3 Ir1 C18 80.3(3) . . ?
N1 Ir1 C18 94.0(3) . . ?
C9 Ir1 N5 171.2(3) . . ?
N3 Ir1 N5 90.5(3) . . ?
N1 Ir1 N5 96.2(3) . . ?
C18 Ir1 N5 99.6(3) . . ?
C9 Ir1 N7 96.6(3) . . ?
N3 Ir1 N7 98.8(3) . . ?
N1 Ir1 N7 87.4(2) . . ?
C18 Ir1 N7 174.7(3) . . ?
N5 Ir1 N7 75.1(3) . . ?
C1 N1 N2 106.4(7) . . ?
C1 N1 Ir1 139.3(6) . . ?
N2 N1 Ir1 113.9(5) . . ?
C3 N2 N1 110.1(7) . . ?
C3 N2 C4 133.2(7) . . ?
N1 N2 C4 116.6(6) . . ?
C10 N3 N4 107.4(7) . . ?
C10 N3 Ir1 138.1(6) . . ?
N4 N3 Ir1 114.5(5) . . ?
C12 N4 N3 109.7(7) . . ?
C12 N4 C13 134.0(7) . . ?
N3 N4 C13 116.2(6) . . ?
C21 N5 N6 105.6(7) . . ?
C21 N5 Ir1 118.0(6) . . ?
N6 N5 Ir1 136.3(5) . . ?
C19 N6 N5 111.3(7) . . ?
C19 N6 H6A 124.4 . . ?
N5 N6 H6A 124.4 . . ?
C26 N7 C22 117.7(7) . . ?
C26 N7 Ir1 125.4(6) . . ?
C22 N7 Ir1 116.3(6) . . ?
N1 C1 C2 110.6(8) . . ?
N1 C1 H1 124.7 . . ?
C2 C1 H1 124.7 . . ?
C1 C2 C3 105.8(8) . . ?
C1 C2 H2 127.1 . . ?
C3 C2 H2 127.1 . . ?
N2 C3 C2 107.1(8) . . ?
N2 C3 H3 126.5 . . ?
C2 C3 H3 126.5 . . ?
C5 C4 C9 124.2(8) . . ?
C5 C4 N2 121.2(7) . . ?
C9 C4 N2 114.6(7) . . ?
C4 C5 C6 118.3(8) . . ?
C4 C5 H5 120.9 . . ?
C6 C5 H5 120.9 . . ?
C7 C6 C5 119.3(8) . . ?
C7 C6 H6 120.3 . . ?
C5 C6 H6 120.3 . . ?
C8 C7 C6 120.3(8) . . ?
C8 C7 H7 119.9 . . ?
C6 C7 H7 119.9 . . ?
C7 C8 C9 122.2(8) . . ?
C7 C8 H8 118.9 . . ?
C9 C8 H8 118.9 . . ?
C8 C9 C4 115.7(8) . . ?
C8 C9 Ir1 130.1(6) . . ?
C4 C9 Ir1 114.1(6) . . ?
N3 C10 C11 108.7(8) . . ?
N3 C10 H10 125.7 . . ?
C11 C10 H10 125.7 . . ?
C12 C11 C10 106.8(8) . . ?
C12 C11 H11 126.6 . . ?
C10 C11 H11 126.6 . . ?
N4 C12 C11 107.4(8) . . ?
N4 C12 H12 126.3 . . ?
C11 C12 H12 126.3 . . ?
C14 C13 C18 122.4(8) . . ?
C14 C13 N4 122.0(7) . . ?
C18 C13 N4 115.6(7) . . ?
C15 C14 C13 118.7(8) . . ?
C15 C14 H14 120.7 . . ?
C13 C14 H14 120.7 . . ?
C16 C15 C14 119.8(8) . . ?
C16 C15 H15 120.1 . . ?
C14 C15 H15 120.1 . . ?
C17 C16 C15 119.8(8) . . ?
C17 C16 H16 120.1 . . ?
C15 C16 H16 120.1 . . ?
C18 C17 C16 122.7(8) . . ?
C18 C17 H17 118.6 . . ?
C16 C17 H17 118.6 . . ?
C17 C18 C13 116.5(8) . . ?
C17 C18 Ir1 130.1(6) . . ?
C13 C18 Ir1 113.4(6) . . ?
N6 C19 C20 106.4(9) . . ?
N6 C19 H19 126.8 . . ?
C20 C19 H19 126.8 . . ?
C19 C20 C21 106.8(9) . . ?
C19 C20 H20 126.6 . . ?
C21 C20 H20 126.6 . . ?
N5 C21 C20 109.9(8) . . ?
N5 C21 C22 115.6(8) . . ?
C20 C21 C22 134.6(9) . . ?
N7 C22 C23 121.9(9) . . ?
N7 C22 C21 114.5(8) . . ?
C23 C22 C21 123.6(9) . . ?
C24 C23 C22 118.7(10) . . ?
C24 C23 H23 120.6 . . ?
C22 C23 H23 120.6 . . ?
C23 C24 C25 119.5(9) . . ?
C23 C24 H24 120.3 . . ?
C25 C24 H24 120.3 . . ?
C26 C25 C24 120.0(9) . . ?
C26 C25 H25 120.0 . . ?
C24 C25 H25 120.0 . . ?
N7 C26 C25 122.2(9) . . ?
N7 C26 H26 118.9 . . ?
C25 C26 H26 118.9 . . ?
F5 P1 F1 90.2(4) . . ?
F5 P1 F6 91.9(4) . . ?
F1 P1 F6 90.9(4) . . ?
F5 P1 F4 89.9(4) . . ?
F1 P1 F4 179.6(4) . . ?
F6 P1 F4 89.5(4) . . ?
F5 P1 F2 176.4(4) . . ?
F1 P1 F2 89.6(4) . . ?
F6 P1 F2 91.8(4) . . ?
F4 P1 F2 90.3(3) . . ?
F5 P1 F3 88.2(3) . . ?
F1 P1 F3 90.6(3) . . ?
F6 P1 F3 178.5(4) . . ?
F4 P1 F3 89.0(3) . . ?
F2 P1 F3 88.1(3) . . ?

loop_
_geom_bond_atom_site_label_1
_geom_bond_atom_site_label_2
_geom_bond_distance
_geom_bond_site_symmetry_2
_geom_bond_publ_flag
Ir1 C9 2.024(8) . ?
Ir1 N3 2.031(6) . ?
Ir1 N1 2.036(7) . ?
Ir1 C18 2.039(8) . ?
Ir1 N5 2.116(7) . ?
Ir1 N7 2.148(6) . ?
N1 C1 1.321(10) . ?
N1 N2 1.362(8) . ?
N2 C3 1.342(9) . ?
N2 C4 1.420(9) . ?
N3 C10 1.324(9) . ?
N3 N4 1.363(8) . ?
N4 C12 1.338(10) . ?
N4 C13 1.423(10) . ?
N5 C21 1.335(9) . ?
N5 N6 1.350(8) . ?
N6 C19 1.350(10) . ?
N6 H6A 0.8800 . ?
N7 C26 1.350(10) . ?
N7 C22 1.362(10) . ?
C1 C2 1.374(11) . ?
C1 H1 0.9500 . ?
C2 C3 1.380(11) . ?
C2 H2 0.9500 . ?
C3 H3 0.9500 . ?
C4 C5 1.375(10) . ?
C4 C9 1.400(10) . ?
C5 C6 1.398(11) . ?
C5 H5 0.9500 . ?
C6 C7 1.395(11) . ?
C6 H6 0.9500 . ?
C7 C8 1.381(10) . ?
C7 H7 0.9500 . ?
C8 C9 1.387(10) . ?
C8 H8 0.9500 . ?
C10 C11 1.391(11) . ?
C10 H10 0.9500 . ?
C11 C12 1.364(11) . ?
C11 H11 0.9500 . ?
C12 H12 0.9500 . ?
C13 C14 1.391(10) . ?
C13 C18 1.391(11) . ?
C14 C15 1.387(11) . ?
C14 H14 0.9500 . ?
C15 C16 1.376(11) . ?
C15 H15 0.9500 . ?
C16 C17 1.376(11) . ?
C16 H16 0.9500 . ?
C17 C18 1.374(11) . ?
C17 H17 0.9500 . ?
C19 C20 1.357(12) . ?
C19 H19 0.9500 . ?
C20 C21 1.383(11) . ?
C20 H20 0.9500 . ?
C21 C22 1.453(11) . ?
C22 C23 1.391(11) . ?
C23 C24 1.366(13) . ?
C23 H23 0.9500 . ?
C24 C25 1.372(13) . ?
C24 H24 0.9500 . ?
C25 C26 1.362(11) . ?
C25 H25 0.9500 . ?
C26 H26 0.9500 . ?
P1 F5 1.563(6) . ?
P1 F1 1.587(6) . ?
P1 F6 1.590(6) . ?
P1 F4 1.600(6) . ?
P1 F2 1.606(6) . ?
P1 F3 1.624(6) . ?

loop_
_geom_torsion_atom_site_label_1
_geom_torsion_atom_site_label_2
_geom_torsion_atom_site_label_3
_geom_torsion_atom_site_label_4
_geom_torsion
_geom_torsion_site_symmetry_1
_geom_torsion_site_symmetry_2
_geom_torsion_site_symmetry_3
_geom_torsion_site_symmetry_4
_geom_torsion_publ_flag
C9 Ir1 N1 C1 178.4(9) . . . . ?
C18 Ir1 N1 C1 90.5(9) . . . . ?
N5 Ir1 N1 C1 -9.7(9) . . . . ?
N7 Ir1 N1 C1 -84.4(9) . . . . ?
C9 Ir1 N1 N2 6.8(5) . . . . ?
C18 Ir1 N1 N2 -81.1(5) . . . . ?
N5 Ir1 N1 N2 178.8(5) . . . . ?
N7 Ir1 N1 N2 104.0(5) . . . . ?
C1 N1 N2 C3 0.6(9) . . . . ?
Ir1 N1 N2 C3 174.9(5) . . . . ?
C1 N1 N2 C4 177.0(7) . . . . ?
Ir1 N1 N2 C4 -8.7(8) . . . . ?
C9 Ir1 N3 C10 89.5(9) . . . . ?
C18 Ir1 N3 C10 177.5(9) . . . . ?
N5 Ir1 N3 C10 -82.8(9) . . . . ?
N7 Ir1 N3 C10 -7.8(9) . . . . ?
C9 Ir1 N3 N4 -89.4(5) . . . . ?
C18 Ir1 N3 N4 -1.5(5) . . . . ?
N5 Ir1 N3 N4 98.2(5) . . . . ?
N7 Ir1 N3 N4 173.2(5) . . . . ?
C10 N3 N4 C12 -0.2(9) . . . . ?
Ir1 N3 N4 C12 179.1(5) . . . . ?
C10 N3 N4 C13 -176.8(7) . . . . ?
Ir1 N3 N4 C13 2.4(8) . . . . ?
N3 Ir1 N5 C21 101.0(6) . . . . ?
N1 Ir1 N5 C21 -83.6(6) . . . . ?
C18 Ir1 N5 C21 -178.7(6) . . . . ?
N7 Ir1 N5 C21 2.1(6) . . . . ?
N3 Ir1 N5 N6 -76.6(7) . . . . ?
N1 Ir1 N5 N6 98.7(7) . . . . ?
C18 Ir1 N5 N6 3.6(8) . . . . ?
N7 Ir1 N5 N6 -175.6(8) . . . . ?
C21 N5 N6 C19 -0.6(9) . . . . ?
Ir1 N5 N6 C19 177.2(6) . . . . ?
C9 Ir1 N7 C26 0.5(7) . . . . ?
N3 Ir1 N7 C26 95.4(7) . . . . ?
N1 Ir1 N7 C26 -79.3(7) . . . . ?
N5 Ir1 N7 C26 -176.4(7) . . . . ?
C9 Ir1 N7 C22 171.4(6) . . . . ?
N3 Ir1 N7 C22 -93.7(6) . . . . ?
N1 Ir1 N7 C22 91.6(6) . . . . ?
N5 Ir1 N7 C22 -5.5(5) . . . . ?
N2 N1 C1 C2 -1.1(9) . . . . ?
Ir1 N1 C1 C2 -173.1(6) . . . . ?
N1 C1 C2 C3 1.1(10) . . . . ?
N1 N2 C3 C2 0.1(9) . . . . ?
C4 N2 C3 C2 -175.5(8) . . . . ?
C1 C2 C3 N2 -0.7(10) . . . . ?
C3 N2 C4 C5 2.6(13) . . . . ?
N1 N2 C4 C5 -172.8(7) . . . . ?
C3 N2 C4 C9 -179.2(8) . . . . ?
N1 N2 C4 C9 5.4(10) . . . . ?
C9 C4 C5 C6 -0.3(12) . . . . ?
N2 C4 C5 C6 177.6(7) . . . . ?
C4 C5 C6 C7 0.6(12) . . . . ?
C5 C6 C7 C8 -0.8(13) . . . . ?
C6 C7 C8 C9 0.8(13) . . . . ?
C7 C8 C9 C4 -0.6(12) . . . . ?
C7 C8 C9 Ir1 -178.6(6) . . . . ?
C5 C4 C9 C8 0.3(12) . . . . ?
N2 C4 C9 C8 -177.8(7) . . . . ?
C5 C4 C9 Ir1 178.7(6) . . . . ?
N2 C4 C9 Ir1 0.6(8) . . . . ?
N3 Ir1 C9 C8 -11.4(8) . . . . ?
N1 Ir1 C9 C8 174.1(8) . . . . ?
C18 Ir1 C9 C8 -91.6(8) . . . . ?
N7 Ir1 C9 C8 87.9(8) . . . . ?
N3 Ir1 C9 C4 170.5(6) . . . . ?
N1 Ir1 C9 C4 -4.0(6) . . . . ?
C18 Ir1 C9 C4 90.3(6) . . . . ?
N7 Ir1 C9 C4 -90.2(6) . . . . ?
N4 N3 C10 C11 0.7(9) . . . . ?
Ir1 N3 C10 C11 -178.3(6) . . . . ?
N3 C10 C11 C12 -1.0(10) . . . . ?
N3 N4 C12 C11 -0.4(9) . . . . ?
C13 N4 C12 C11 175.4(8) . . . . ?
C10 C11 C12 N4 0.8(10) . . . . ?
C12 N4 C13 C14 0.4(14) . . . . ?
N3 N4 C13 C14 176.0(7) . . . . ?
C12 N4 C13 C18 -177.8(8) . . . . ?
N3 N4 C13 C18 -2.2(10) . . . . ?
C18 C13 C14 C15 -2.7(13) . . . . ?
N4 C13 C14 C15 179.2(8) . . . . ?
C13 C14 C15 C16 1.9(13) . . . . ?
C14 C15 C16 C17 0.5(14) . . . . ?
C15 C16 C17 C18 -2.4(14) . . . . ?
C16 C17 C18 C13 1.6(13) . . . . ?
C16 C17 C18 Ir1 179.5(7) . . . . ?
C14 C13 C18 C17 1.0(12) . . . . ?
N4 C13 C18 C17 179.2(7) . . . . ?
C14 C13 C18 Ir1 -177.3(7) . . . . ?
N4 C13 C18 Ir1 1.0(9) . . . . ?
C9 Ir1 C18 C17 -83.6(8) . . . . ?
N3 Ir1 C18 C17 -177.7(8) . . . . ?
N1 Ir1 C18 C17 -3.6(8) . . . . ?
N5 Ir1 C18 C17 93.4(8) . . . . ?
C9 Ir1 C18 C13 94.4(6) . . . . ?
N3 Ir1 C18 C13 0.3(6) . . . . ?
N1 Ir1 C18 C13 174.4(6) . . . . ?
N5 Ir1 C18 C13 -88.6(6) . . . . ?
N5 N6 C19 C20 1.2(10) . . . . ?
N6 C19 C20 C21 -1.2(11) . . . . ?
N6 N5 C21 C20 -0.2(9) . . . . ?
Ir1 N5 C21 C20 -178.5(5) . . . . ?
N6 N5 C21 C22 179.7(7) . . . . ?
Ir1 N5 C21 C22 1.4(9) . . . . ?
C19 C20 C21 N5 0.9(11) . . . . ?
C19 C20 C21 C22 -179.0(9) . . . . ?
C26 N7 C22 C23 -0.4(12) . . . . ?
Ir1 N7 C22 C23 -172.0(7) . . . . ?
C26 N7 C22 C21 179.6(7) . . . . ?
Ir1 N7 C22 C21 7.9(9) . . . . ?
N5 C21 C22 N7 -6.2(11) . . . . ?
C20 C21 C22 N7 173.7(9) . . . . ?
N5 C21 C22 C23 173.8(8) . . . . ?
C20 C21 C22 C23 -6.3(16) . . . . ?
N7 C22 C23 C24 0.8(14) . . . . ?
C21 C22 C23 C24 -179.2(8) . . . . ?
C22 C23 C24 C25 -0.7(14) . . . . ?
C23 C24 C25 C26 0.3(14) . . . . ?
C22 N7 C26 C25 0.0(12) . . . . ?
Ir1 N7 C26 C25 170.8(6) . . . . ?
C24 C25 C26 N7 0.1(14) . . . . ?

loop_
_platon_squeeze_void_nr
_platon_squeeze_void_average_x
_platon_squeeze_void_average_y
_platon_squeeze_void_average_z
_platon_squeeze_void_volume
_platon_squeeze_void_count_electrons
_platon_squeeze_void_content
1 0.138 0.704 0.435 14 9 ' '
2 0.138 0.796 0.935 14 9 ' '
3 0.362 0.204 0.435 14 9 ' '
4 0.362 0.296 0.935 14 9 ' '
5 0.638 0.704 0.065 14 9 ' '
6 0.638 0.796 0.565 14 9 ' '
7 0.862 0.204 0.065 14 9 ' '
8 0.862 0.296 0.565 14 9 ' '
